data_4343795
loop_
_publ_author_name
'Robert, F.'
'Leyrie, M.'
'Jeannin, Y.P.'
'Herve, G.'
'Teze, A.'

_publ_section_title
;
 Crystal Structure of Ammonium Dicobalto(II)-40-tungstotetraarsenate(III).
 Allosteric Effects in the Ligand
;
_journal_name_full 'Inorganic Chemistry'
_journal_page_first 1746
_journal_page_last 1752
_journal_volume 19
_journal_year 1980
_chemical_formula_sum 'As4 Co2 H132 N24 O158 W40'
_chemical_name_systematic '(N H4)23 (N H4 As4 W40 O140 Co2 (H2 O)2) (H2 O)16'
_space_group_IT_number 59
_symmetry_space_group_name_Hall '-P 2ab 2a'
_symmetry_space_group_name_H-M 'P m m n :2'
_cell_angle_alpha 90
_cell_angle_beta 90
_cell_angle_gamma 90
_cell_formula_units_Z 2
_cell_length_a 29.688
_cell_length_b 23.327
_cell_length_c 12.794
_cell_volume 8860.254
_citation_journal_id_ASTM INOCAJ
_cod_data_source_file Robert_INOCAJ_1980_1012.cif
_cod_data_source_block H132As4Co2N24O158W40
_cod_original_formula_sum 'H132 As4 Co2 N24 O158 W40'
_cod_database_code 4343795

loop_
_symmetry_equiv_pos_as_xyz
x,y,z
-x+1/2,-y+1/2,z
x+1/2,-y,-z
-x,y+1/2,-z
-x,-y,-z
x-1/2,y-1/2,-z
-x-1/2,y,z
x,-y-1/2,z

loop_
_atom_site_label
_atom_site_type_symbol
_atom_site_fract_x
_atom_site_fract_y
_atom_site_fract_z
_atom_site_occupancy
_atom_site_U_iso_or_equiv
N4 N-3 0.594 0.25 0.077 1 0.0
O39 O-2 0.402 0.642 0.49 1 0.0
O26 O-2 0.45 0.693 0.309 1 0.0
O25 O-2 0.534 0.691 0.42 1 0.0
O18 O-2 0.665 0.514 -0.252 1 0.0
O38 O-2 0.552 0.634 0.02 1 0.0
O40 O-2 0.541 0.522 0.338 1 0.0
O5 O-2 0.693 0.583 0.296 1 0.0
O8 O-2 0.75 0.484 -0.153 1 0.0
W7 W+6 0.54701 0.67706 0.12542 1 0.0
O23 O-2 0.422 0.516 0.394 1 0.0
O13 O-2 0.481 0.702 0.113 1 0.0
W9 W+6 0.54706 0.59139 0.36563 1 0.0
O19 O-2 0.703 0.579 -0.094 1 0.0
N9 N-3 0.327 0.387 0.402 1 0.0
O27 O-2 0.53 0.622 0.23 1 0.0
W8 W+6 0.4562 0.6698 0.45137 1 0.0
W11 W+6 0.6581 0.64335 0.24523 1 0.0
O4 O-2 0.654 0.487 0.244 1 0.0
O9 O-2 0.708 0.073 0.366 1 0.0
O24 O-2 0.529 0.75 0.256 1 0.0
As2 As+3 0.5613 0.75 0.3608 1 0.0
N10 N-3 0.371 0.347 0.119 1 0.0
O33 O-2 0.482 0.607 0.407 1 0.0
N3 N-3 0.25 0.75 0.457 1 0.0
O34 O-2 0.558 0.599 0.503 1 0.0
O37 O-2 0.406 0.75 0.151 1 0.0
N6 N-3 0.555 0.363 0.074 1 0.0
O14 O-2 0.75 0.317 0.332 1 0.0
W2 W+6 0.69228 0.50507 0.35354 1 0.0
O41 O-2 0.56 0.639 0.708 1 0.0
W1 W+6 0.75 0.38805 0.27807 1 0.0
N8 N-3 0.25 0.367 0.272 1 0.0
W3 W+6 0.68709 0.3891 0.0275 1 0.0
W5 W+6 0.6886 0.51034 -0.11977 1 0.0
O17 O-2 0.575 0.507 0.131 1 0.0
W4 W+6 0.62878 0.50704 0.10504 1 0.0
W6 W+6 0.45385 0.75 0.19992 1 0.0
N7 N-3 0.303 0.75 0.201 1 0.0
W10 W+6 0.55426 0.6716 0.58633 1 0.0
N5 N-3 0.553 0.25 0.263 1 0.0
O11 O-2 0.634 0.421 0.078 1 0.0
O43 O-2 0.667 0.69 0.359 1 0.0
O31 O-2 0.53 0.75 0.605 1 0.0
O16 O-2 0.665 0.179 0.008 1 0.0
O22 O-2 0.75 0.644 0.467 1 0.0
O32 O-2 0.56 0.75 0.061 1 0.0
O30 O-2 0.448 0.75 0.493 1 0.0
O15 O-2 0.659 0.511 0.463 1 0.0
O45 O-2 0.62 0.35 0.294 1 0.0
O12 O-2 0.629 0.517 -0.04 1 0.0
O35 O-2 0.676 0.423 -0.103 1 0.0
O29 O-2 0.606 0.61 0.336 1 0.0
O21 O-2 0.7 0.75 0.538 1 0.0
O10 O-2 0.75 0.526 0.421 1 0.0
O44 O-2 0.524 0.418 0.24 1 0.0
O6 O-2 0.646 0.58 0.142 1 0.0
O7 O-2 0.25 0.628 -0.004 1 0.0
O36 O-2 0.487 0.661 0.576 1 0.0
O1 O-2 0.75 0.491 0.235 1 0.0
O20 O-2 0.697 0.673 0.164 1 0.0
O42 O-2 0.61 0.693 0.544 1 0.0
O28 O-2 0.606 0.679 0.188 1 0.0
N2 N-3 0.75 0.675 -0.022 1 0.0
Co1 Co+2 0.6416 0.75 0.4506 1 0.0
As1 As+3 0.75 0.5262 0.113 1 0.0
O2 O-2 0.704 0.487 0.058 1 0.0
O3 O-2 0.706 0.122 0.176 1 0.0
N1 N-3 0.75 0.75 0.266 1 0.0
O46 O-2 0.655 0.75 0 1 0.0
